data_1511767
loop_
_publ_author_name
'Alejandro F. Barrero'
'M. Mar Herrador'
'Jos\'e Molina'
'Jos\'e F. Qu\'ilez'
'Miguel Quir\'os'

_publ_section_title
;
 \a-Longipinene Derivatives from Santolina Viscosa. A Conformational
 Analysis of the Cycloheptane Ring
;
_journal_name_full 'Journal of Natural Products'
_journal_page_first 873
_journal_page_last 881
_journal_paper_doi 10.1021/np50109a001
_journal_volume 57
_journal_year 1994
_chemical_formula_sum 'C23 H27 Br O4'
_chemical_formula_weight 447.4
_space_group_IT_number 1
_symmetry_cell_setting triclinic
_symmetry_space_group_name_Hall 'P 1'
_symmetry_space_group_name_H-M 'P 1'
_atom_sites_solution_hydrogens geom
_atom_sites_solution_primary heavy
_atom_sites_solution_secondary difmap
_cell_angle_alpha 67.05(1)
_cell_angle_beta 73.43(2)
_cell_angle_gamma 69.22(2)
_cell_formula_units_Z 1
_cell_length_a 6.669(2)
_cell_length_b 9.235(3)
_cell_length_c 10.462(4)
_cell_measurement_temperature 291(2)
_cell_volume 546.6(3)
_diffrn_measurement_device_type 'Siemens R3m/V'
_diffrn_radiation_type MoK\a
_diffrn_radiation_wavelength 0.71073
_diffrn_reflns_limit_h_max 10
_diffrn_reflns_limit_h_min -10
_diffrn_reflns_limit_k_max 14
_diffrn_reflns_limit_k_min -14
_diffrn_reflns_limit_l_max 16
_diffrn_reflns_limit_l_min -2
_diffrn_reflns_number 5817
_diffrn_reflns_theta_max 35.00
_exptl_absorpt_coefficient_mu 1.883
_exptl_absorpt_correction_T_max 0.498
_exptl_absorpt_correction_T_min 0.578
_exptl_absorpt_correction_type empirical
_exptl_crystal_colour colourless
_exptl_crystal_density_diffrn 1.359
_exptl_crystal_density_method 'not measured'
_exptl_crystal_description prisms
_exptl_crystal_F_000 232
_exptl_crystal_size_max 0.46
_exptl_crystal_size_mid 0.28
_exptl_crystal_size_min 0.26
_refine_diff_density_max 0.49
_refine_diff_density_min -0.26
_refine_ls_extinction_coef 0.0046(8)
_refine_ls_extinction_method Zachariassen
_refine_ls_goodness_of_fit_ref 1.36
_refine_ls_hydrogen_treatment constr
_refine_ls_matrix_type full
_refine_ls_number_reflns 2426
_refine_ls_R_factor_all 0.113
_refine_ls_R_factor_gt 0.042
_refine_ls_shift/su_max 1.276
_refine_ls_shift/su_mean 0.002
_refine_ls_structure_factor_coef F
_refine_ls_weighting_details 'calc w=1/[\s^2^(Fo^2^)+0.0006(Fo^2^)]'
_refine_ls_weighting_scheme calc
_refine_ls_wR_factor_ref 0.042
_reflns_number_gt 2426
_reflns_number_total 5817
_reflns_threshold_expression >2.5sigma(I)
_cod_data_source_file quilez.cif
_cod_data_source_block terpeno
_cod_database_code 1511767

loop_
_symmetry_equiv_pos_as_xyz
'x, y, z'

loop_
_atom_site_label
_atom_site_type_symbol
_atom_site_fract_x
_atom_site_fract_y
_atom_site_fract_z
_atom_site_U_iso_or_equiv
_atom_site_adp_type
Br Br 0 0 0 0.0970(4) Uani
C1 C -0.3623(6) 0.8289(4) 0.6584(4) 0.040(2) Uani
H1 H -0.5079 0.8310 0.6601 0.045 Uiso
C2 C -0.3603(8) 1.0052(5) 0.6220(5) 0.059(2) Uani
C3 C -0.1694(9) 1.0244(6) 0.6155(6) 0.075(3) Uani
H3 H -0.1557 1.1326 0.5905 0.090 Uiso
C4 C 0.0246(7) 0.8805(7) 0.6463(6) 0.073(3) Uani
H41 H 0.1396 0.8923 0.5664 0.085 Uiso
H42 H 0.0723 0.8750 0.7268 0.085 Uiso
C5 C -0.0334(6) 0.7243(6) 0.6768(5) 0.053(2) Uani
H5 H 0.0980 0.6375 0.6938 0.065 Uiso
C6 C -0.2480(7) 0.7193(5) 0.7878(5) 0.051(2) Uani
C7 C -0.1600(6) 0.7546(4) 0.5627(4) 0.038(2) Uani
H7 H -0.1192 0.8129 0.4652 0.045 Uiso
C8 C -0.5671(11) 1.1379(6) 0.5957(9) 0.100(4) Uani
H81 H -0.6907 1.0947 0.6283 0.120 Uiso
H82 H -0.5639 1.2036 0.4983 0.120 Uiso
H83 H -0.5778 1.2040 0.6503 0.120 Uiso
C9 C -0.2830(10) 0.7838(8) 0.9089(6) 0.075(3) Uani
H91 H -0.2644 0.8919 0.8730 0.090 Uiso
H92 H -0.1808 0.7123 0.9711 0.090 Uiso
H93 H -0.4285 0.7871 0.9596 0.090 Uiso
C10 C -0.2871(10) 0.5477(6) 0.8596(6) 0.069(3) Uani
H101 H -0.4130 0.5571 0.9318 0.080 Uiso
H102 H -0.1619 0.4759 0.9019 0.080 Uiso
C11 C -0.3242(10) 0.4664(6) 0.7712(6) 0.067(2) Uani
H111 H -0.3342 0.3586 0.8302 0.080 Uiso
H112 H -0.4595 0.5296 0.7380 0.080 Uiso
C12 C -0.1489(8) 0.4505(5) 0.6447(5) 0.061(2) Uani
H121 H -0.0098 0.4117 0.6738 0.075 Uiso
H122 H -0.1652 0.3720 0.6122 0.075 Uiso
C13 C -0.1562(6) 0.6113(4) 0.5213(4) 0.041(2) Uani
C14 C -0.3522(7) 0.6571(6) 0.4532(5) 0.051(2) Uani
O1 O -0.3648(5) 0.7966(5) 0.3481(4) 0.074(2) Uani
O2 O -0.4797(6) 0.5788(5) 0.4878(5) 0.087(2) Uani
C15 C 0.0444(7) 0.5876(5) 0.4069(5) 0.049(2) Uani
H151 H 0.1750 0.5462 0.4465 0.055 Uiso
H152 H 0.0458 0.6897 0.3328 0.055 Uiso
C16 C -0.5363(10) 0.8433(11) 0.2670(8) 0.104(4) Uani
H161 H -0.5222 0.9413 0.1904 0.120 Uiso
H162 H -0.6702 0.8673 0.3303 0.120 Uiso
H163 H -0.5367 0.7626 0.2307 0.120 Uiso
O3 O 0.0280(5) 0.4700(3) 0.3524(3) 0.055(1) Uani
C17 C 0.1649(8) 0.4514(6) 0.2378(6) 0.059(2) Uani
O4 O 0.3110(7) 0.5112(7) 0.1873(6) 0.118(3) Uani
C18 C 0.1183(8) 0.3423(5) 0.1819(5) 0.055(2) Uani
C19 C 0.2583(9) 0.3052(7) 0.0651(6) 0.071(3) Uani
H19 H 0.3799 0.3505 0.0215 0.085 Uiso
C20 C 0.2220(9) 0.2023(6) 0.0114(6) 0.069(3) Uani
H20 H 0.3188 0.1751 -0.0686 0.085 Uiso
C21 C 0.0481(9) 0.1410(5) 0.0734(5) 0.060(2) Uani
C22 C -0.0943(9) 0.1788(6) 0.1856(6) 0.064(3) Uani
H22 H -0.2178 0.1354 0.2267 0.075 Uiso
C23 C -0.0579(8) 0.2808(6) 0.2399(6) 0.063(3) Uani
H23 H -0.1575 0.3085 0.3189 0.075 Uiso

loop_
_atom_site_aniso_label
_atom_site_aniso_U_11
_atom_site_aniso_U_22
_atom_site_aniso_U_33
_atom_site_aniso_U_23
_atom_site_aniso_U_13
_atom_site_aniso_U_12
Br 0.1413(6) 0.0904(4) 0.0956(5) -0.0457(3) -0.0259(4) -0.0511(4)
C1 0.033(2) 0.042(2) 0.049(2) -0.009(2) -0.005(2) -0.022(2)
C2 0.072(3) 0.042(2) 0.065(3) -0.015(2) -0.003(2) -0.028(2)
C3 0.095(4) 0.062(3) 0.091(4) -0.043(3) 0.007(3) -0.046(3)
C4 0.057(3) 0.110(4) 0.089(4) -0.039(3) 0.003(3) -0.067(3)
C5 0.034(2) 0.069(3) 0.068(3) -0.003(2) -0.015(2) -0.040(2)
C6 0.055(3) 0.056(2) 0.049(3) -0.015(2) -0.008(2) -0.023(2)
C7 0.038(2) 0.041(2) 0.042(2) -0.013(2) -0.005(2) -0.020(2)
C8 0.112(5) 0.042(3) 0.124(6) 0.011(3) -0.022(4) -0.031(3)
C9 0.082(4) 0.103(4) 0.058(3) -0.026(3) -0.007(3) -0.046(3)
C10 0.085(4) 0.061(3) 0.046(3) -0.013(3) -0.004(3) -0.013(3)
C11 0.092(4) 0.046(2) 0.060(3) -0.031(2) 0.004(3) -0.014(2)
C12 0.076(3) 0.041(2) 0.065(3) -0.015(2) 0.002(3) -0.026(2)
C13 0.042(2) 0.041(2) 0.044(2) -0.015(2) 0.000(2) -0.021(2)
C14 0.045(2) 0.070(3) 0.055(3) -0.021(2) 0.000(2) -0.039(3)
O1 0.066(2) 0.086(2) 0.074(3) -0.019(2) -0.034(2) -0.015(2)
O2 0.073(2) 0.117(3) 0.104(3) -0.054(2) -0.012(2) -0.048(3)
C15 0.044(2) 0.055(2) 0.061(3) -0.016(2) -0.001(2) -0.037(2)
C16 0.083(4) 0.153(6) 0.077(4) -0.014(4) -0.034(4) -0.041(4)
O3 0.055(2) 0.067(2) 0.060(2) -0.026(1) 0.011(2) -0.044(2)
C17 0.059(3) 0.066(3) 0.065(3) -0.027(2) 0.011(3) -0.040(2)
O4 0.110(3) 0.179(5) 0.124(4) -0.098(3) 0.060(3) -0.116(4)
C18 0.062(3) 0.056(2) 0.053(3) -0.017(2) 0.000(2) -0.030(2)
C19 0.075(3) 0.081(3) 0.072(4) -0.037(3) 0.016(3) -0.047(3)
C20 0.081(3) 0.076(3) 0.062(3) -0.023(3) 0.006(3) -0.044(3)
C21 0.087(3) 0.046(2) 0.058(3) -0.013(2) -0.025(3) -0.023(2)
C22 0.075(3) 0.074(3) 0.060(3) -0.036(3) -0.006(3) -0.027(3)
C23 0.068(3) 0.078(3) 0.055(3) -0.030(3) 0.006(3) -0.037(3)

loop_
_geom_angle_atom_site_label_1
_geom_angle_atom_site_label_2
_geom_angle_atom_site_label_3
_geom_angle
C2 C1 C6 109.4(5)
C2 C1 C7 105.4(3)
C6 C1 C7 89.2(3)
C1 C2 C3 115.1(4)
C1 C2 C8 118.4(5)
C3 C2 C8 126.5(5)
C2 C3 C4 121.0(5)
C3 C4 C5 110.0(5)
C4 C5 C6 110.0(4)
C4 C5 C7 107.4(4)
C6 C5 C7 89.1(3)
C1 C6 C5 84.2(3)
C1 C6 C9 119.8(4)
C5 C6 C9 118.2(5)
C1 C6 C10 115.0(5)
C5 C6 C10 114.4(4)
C9 C6 C10 104.9(4)
C1 C7 C5 85.3(3)
C1 C7 C13 120.2(4)
C5 C7 C13 120.2(3)
C6 C10 C11 119.0(4)
C10 C11 C12 115.2(5)
C11 C12 C13 114.0(3)
C7 C13 C12 114.0(4)
C7 C13 C14 109.7(3)
C12 C13 C14 109.6(4)
C7 C13 C15 107.1(4)
C12 C13 C15 110.0(3)
C14 C13 C15 106.2(4)
C13 C14 O1 110.9(4)
C13 C14 O2 125.5(4)
O1 C14 O2 123.6(5)
C14 O1 C16 115.0(5)
C13 C15 O3 106.7(4)
C15 O3 C17 116.7(4)
O3 C17 O4 123.4(7)
O3 C17 C18 112.3(4)
O4 C17 C18 124.2(6)
C17 C18 C19 118.3(5)
C17 C18 C23 122.5(5)
C19 C18 C23 119.2(6)
C18 C19 C20 119.9(6)
C19 C20 C21 119.1(5)
Br C21 C20 118.9(4)
Br C21 C22 119.0(5)
C20 C21 C22 122.1(6)
C21 C22 C23 118.9(5)
C18 C23 C22 120.7(5)

loop_
_geom_bond_atom_site_label_1
_geom_bond_atom_site_label_2
_geom_bond_distance
Br C21 1.899(7)
C1 C2 1.525(6)
C1 C6 1.552(6)
C1 C7 1.550(5)
C2 C3 1.326(9)
C2 C8 1.494(7)
C3 C4 1.493(6)
C4 C5 1.516(9)
C5 C6 1.567(6)
C5 C7 1.537(8)
C6 C9 1.529(10)
C6 C10 1.548(7)
C7 C13 1.535(7)
C10 C11 1.511(11)
C11 C12 1.512(7)
C12 C13 1.538(5)
C13 C14 1.516(7)
C13 C15 1.534(6)
C14 O1 1.322(5)
C14 O2 1.198(7)
O1 C16 1.460(9)
C15 O3 1.457(7)
O3 C17 1.313(6)
C17 O4 1.181(8)
C17 C18 1.496(10)
C18 C19 1.390(8)
C18 C23 1.367(8)
C19 C20 1.391(11)
C20 C21 1.355(8)
C21 C22 1.360(7)
C22 C23 1.388(10)
